data_7201547
loop_
_publ_author_name
'Chen, Zhen-Feng'
'Zhang, Zhi-Li'
'Tan, Yu-Hui'
'Tang, Yun-Zhi'
'Fun, Hoong-Kun'
'Zhou, Zhong-Yuan'
'Abrahams, Brendan F.'
'Liang, Hong'

_publ_section_title
;
 Coordination polymers constructed by linking metal ions with
 azodibenzoate anions
;
_journal_issue 2
_journal_name_full CrystEngComm
_journal_page_first 217
_journal_paper_doi 10.1039/b709587b
_journal_volume 10
_journal_year 2008
_chemical_formula_sum 'C14 H8 Ba N2 O4'
_chemical_formula_weight 405.56
_chemical_name_systematic
;

?

;
_space_group_IT_number 61
_symmetry_cell_setting orthorhombic
_symmetry_space_group_name_Hall '-P 2ac 2ab'
_symmetry_space_group_name_H-M 'P b c a'
_atom_sites_solution_hydrogens geom
_atom_sites_solution_primary direct
_atom_sites_solution_secondary difmap
_audit_creation_method SHELXL-97
_cell_angle_alpha 90.00
_cell_angle_beta 90.00
_cell_angle_gamma 90.00
_cell_formula_units_Z 8
_cell_length_a 7.786(3)
_cell_length_b 10.464(4)
_cell_length_c 31.574(10)
_cell_measurement_reflns_used 1961
_cell_measurement_temperature 296(2)
_cell_measurement_theta_max 25.30
_cell_measurement_theta_min 2.58
_cell_volume 2572.4(16)
_computing_cell_refinement 'Bruker SMART'
_computing_data_collection 'Bruker SMART'
_computing_data_reduction 'Bruker SAINT'
_computing_molecular_graphics 'Bruker SHELXTL'
_computing_publication_material 'Bruker SHELXTL'
_computing_structure_refinement 'SHELXL-97 (Sheldrick, 1997)'
_computing_structure_solution 'SHELXS-97 (Sheldrick, 1990)'
_diffrn_ambient_temperature 296(2)
_diffrn_measured_fraction_theta_full 0.990
_diffrn_measured_fraction_theta_max 0.990
_diffrn_measurement_device_type 'CCD area detector'
_diffrn_measurement_method 'phi and omega scans'
_diffrn_radiation_monochromator graphite
_diffrn_radiation_source 'fine-focus sealed tube'
_diffrn_radiation_type MoK\a
_diffrn_radiation_wavelength 0.71073
_diffrn_reflns_av_R_equivalents 0.0783
_diffrn_reflns_av_sigmaI/netI 0.0745
_diffrn_reflns_limit_h_max 9
_diffrn_reflns_limit_h_min -9
_diffrn_reflns_limit_k_max 12
_diffrn_reflns_limit_k_min -12
_diffrn_reflns_limit_l_max 37
_diffrn_reflns_limit_l_min -23
_diffrn_reflns_number 9069
_diffrn_reflns_theta_full 25.05
_diffrn_reflns_theta_max 25.05
_diffrn_reflns_theta_min 1.29
_exptl_absorpt_coefficient_mu 3.105
_exptl_absorpt_correction_T_max 0.8143
_exptl_absorpt_correction_T_min 0.5562
_exptl_absorpt_correction_type multi-scan
_exptl_absorpt_process_details 'SADABS; Sheldrick 1996'
_exptl_crystal_density_diffrn 2.094
_exptl_crystal_density_method 'not measured'
_exptl_crystal_F_000 1552
_exptl_crystal_size_max 0.21
_exptl_crystal_size_mid 0.16
_exptl_crystal_size_min 0.07
_refine_diff_density_max 3.130
_refine_diff_density_min -3.132
_refine_diff_density_rms 0.312
_refine_ls_extinction_coef 0.00042(14)
_refine_ls_extinction_expression Fc^*^=kFc[1+0.001xFc^2^\l^3^/sin(2\q)]^-1/4^
_refine_ls_extinction_method SHELXL
_refine_ls_goodness_of_fit_ref 1.048
_refine_ls_hydrogen_treatment constr
_refine_ls_matrix_type full
_refine_ls_number_parameters 191
_refine_ls_number_reflns 2261
_refine_ls_number_restraints 0
_refine_ls_restrained_S_all 1.048
_refine_ls_R_factor_all 0.1416
_refine_ls_R_factor_gt 0.1096
_refine_ls_shift/su_max 0.000
_refine_ls_shift/su_mean 0.000
_refine_ls_structure_factor_coef Fsqd
_refine_ls_weighting_details 'calc w=1/[\s^2^(Fo^2^)+(0.0000P)^2^+480.0000P] where P=(Fo^2^+2Fc^2^)/3'
_refine_ls_weighting_scheme calc
_refine_ls_wR_factor_gt 0.2672
_refine_ls_wR_factor_ref 0.2815
_reflns_number_gt 1620
_reflns_number_total 2261
_reflns_threshold_expression >2sigma(I)
_cod_data_source_file b709587b.txt
_cod_data_source_block xb1108
_cod_depositor_comments
;
The following automatic conversions were performed:
'_symmetry_cell_setting' value 'Orthorhombic' changed to 'orthorhombic'
according to '/home/saulius/struct/CIF-dictionaries/cif_core.dic'
dictionary named 'cif_core.dic' version 2.4.1 from 2010-06-29.

Automatic conversion script
Id: cif_fix_enum 1527 2010-12-29 10:47:43Z saulius 
;
_cod_original_cell_volume 2572.3(15)
_cod_original_sg_symbol_H-M Pbca
_cod_database_code 7201547

loop_
_symmetry_equiv_pos_as_xyz
'x, y, z'
'-x+1/2, -y, z+1/2'
'-x, y+1/2, -z+1/2'
'x+1/2, -y+1/2, -z'
'-x, -y, -z'
'x-1/2, y, -z-1/2'
'x, -y-1/2, z-1/2'
'-x-1/2, y-1/2, z'

loop_
_atom_site_label
_atom_site_type_symbol
_atom_site_fract_x
_atom_site_fract_y
_atom_site_fract_z
_atom_site_U_iso_or_equiv
_atom_site_adp_type
_atom_site_occupancy
_atom_site_symmetry_multiplicity
_atom_site_calc_flag
_atom_site_refinement_flags
_atom_site_disorder_assembly
_atom_site_disorder_group
Ba1 Ba 0.96824(18) 0.20015(13) 0.51415(5) 0.0251(5) Uani 1 1 d . . .
N1 N 0.627(3) 0.109(2) 0.2787(7) 0.038(6) Uani 1 1 d . . .
N2 N 0.594(3) 0.021(2) 0.2536(8) 0.038(6) Uani 1 1 d . . .
O1 O 0.6754(19) 0.0916(15) 0.4807(6) 0.026(4) Uani 1 1 d . . .
O2 O 0.6945(19) -0.1192(13) 0.4642(5) 0.021(4) Uani 1 1 d . . .
O3 O 0.548(2) 0.0291(14) 0.0521(6) 0.027(4) Uani 1 1 d . . .
O4 O 0.697(2) 0.2092(17) 0.0608(5) 0.032(4) Uani 1 1 d . . .
C1 C 0.661(3) 0.000(2) 0.4547(9) 0.024(6) Uani 1 1 d . . .
C2 C 0.638(3) 0.029(2) 0.4095(8) 0.022(5) Uani 1 1 d . . .
C3 C 0.561(3) -0.060(2) 0.3818(8) 0.026(6) Uani 1 1 d . . .
H3 H 0.5163 -0.1357 0.3926 0.031 Uiso 1 1 calc R . .
C4 C 0.553(4) -0.037(2) 0.3389(8) 0.034(6) Uani 1 1 d . . .
H4 H 0.5030 -0.0969 0.3209 0.041 Uiso 1 1 calc R . .
C5 C 0.620(4) 0.079(2) 0.3222(8) 0.032(6) Uani 1 1 d . . .
C6 C 0.685(4) 0.171(2) 0.3501(9) 0.034(7) Uani 1 1 d . . .
H6 H 0.7216 0.2494 0.3397 0.041 Uiso 1 1 calc R . .
C7 C 0.696(3) 0.147(2) 0.3931(8) 0.023(5) Uani 1 1 d . . .
H7 H 0.7410 0.2080 0.4112 0.027 Uiso 1 1 calc R . .
C8 C 0.629(3) 0.106(2) 0.0751(8) 0.022(5) Uani 1 1 d . . .
C9 C 0.629(3) 0.086(2) 0.1222(8) 0.021(5) Uani 1 1 d . . .
C10 C 0.550(3) -0.026(2) 0.1390(8) 0.025(5) Uani 1 1 d . . .
H10 H 0.5044 -0.0875 0.1211 0.030 Uiso 1 1 calc R . .
C11 C 0.542(4) -0.041(2) 0.1820(9) 0.033(6) Uani 1 1 d . . .
H11 H 0.4901 -0.1142 0.1928 0.039 Uiso 1 1 calc R . .
C12 C 0.607(3) 0.049(3) 0.2103(9) 0.033(6) Uani 1 1 d . . .
C13 C 0.691(3) 0.160(2) 0.1936(9) 0.031(6) Uani 1 1 d . . .
H13 H 0.7388 0.2204 0.2116 0.037 Uiso 1 1 calc R . .
C14 C 0.698(3) 0.175(2) 0.1504(9) 0.027(6) Uani 1 1 d . . .
H14 H 0.7513 0.2471 0.1395 0.032 Uiso 1 1 calc R . .

loop_
_atom_site_aniso_label
_atom_site_aniso_U_11
_atom_site_aniso_U_22
_atom_site_aniso_U_33
_atom_site_aniso_U_23
_atom_site_aniso_U_13
_atom_site_aniso_U_12
Ba1 0.0292(8) 0.0115(6) 0.0345(9) -0.0001(7) 0.0005(7) -0.0002(6)
N1 0.048(15) 0.024(11) 0.041(14) -0.003(11) 0.001(12) 0.009(11)
N2 0.034(13) 0.033(12) 0.047(15) 0.004(12) -0.006(12) 0.007(11)
O1 0.017(8) 0.019(8) 0.042(11) -0.011(9) -0.009(8) 0.006(7)
O2 0.016(8) 0.004(6) 0.043(10) 0.005(7) -0.003(7) 0.004(6)
O3 0.019(9) 0.011(8) 0.052(11) 0.000(8) -0.004(8) 0.002(7)
O4 0.032(10) 0.029(9) 0.035(10) -0.007(9) 0.010(8) -0.003(9)
C1 0.019(12) 0.013(10) 0.041(15) 0.005(11) -0.003(11) 0.005(9)
C2 0.014(11) 0.012(11) 0.040(15) 0.007(11) 0.001(10) 0.002(9)
C3 0.041(16) 0.001(10) 0.036(15) -0.002(10) -0.005(13) 0.001(10)
C4 0.044(17) 0.023(13) 0.035(15) 0.005(12) -0.011(13) -0.003(12)
C5 0.047(17) 0.015(12) 0.032(15) 0.007(11) 0.007(13) 0.006(12)
C6 0.057(18) 0.003(10) 0.042(17) 0.001(11) 0.003(14) -0.005(11)
C7 0.021(12) 0.018(11) 0.030(14) 0.009(11) -0.002(11) 0.001(10)
C8 0.018(12) 0.006(10) 0.040(15) 0.009(11) -0.001(11) -0.001(9)
C9 0.021(12) 0.008(10) 0.034(14) -0.008(10) 0.001(11) 0.000(10)
C10 0.022(13) 0.014(11) 0.038(15) 0.007(11) 0.002(12) -0.003(10)
C11 0.033(15) 0.018(12) 0.048(17) 0.003(12) -0.011(14) 0.001(11)
C12 0.030(14) 0.028(13) 0.041(17) 0.005(13) 0.000(13) 0.001(12)
C13 0.034(15) 0.016(11) 0.043(17) 0.000(12) -0.008(13) -0.013(11)
C14 0.025(13) 0.004(10) 0.051(18) -0.001(11) -0.013(12) -0.004(9)

loop_
_atom_type_symbol
_atom_type_description
_atom_type_scat_dispersion_real
_atom_type_scat_dispersion_imag
_atom_type_scat_source
C C 0.0033 0.0016 'International Tables Vol C Tables 4.2.6.8 and 6.1.1.4'
H H 0.0000 0.0000 'International Tables Vol C Tables 4.2.6.8 and 6.1.1.4'
N N 0.0061 0.0033 'International Tables Vol C Tables 4.2.6.8 and 6.1.1.4'
O O 0.0106 0.0060 'International Tables Vol C Tables 4.2.6.8 and 6.1.1.4'
Ba Ba -0.3244 2.2819 'International Tables Vol C Tables 4.2.6.8 and 6.1.1.4'

loop_
_geom_angle_atom_site_label_1
_geom_angle_atom_site_label_2
_geom_angle_atom_site_label_3
_geom_angle
_geom_angle_site_symmetry_1
_geom_angle_site_symmetry_3
_geom_angle_publ_flag
O3 Ba1 O1 135.9(5) 2_655 4_556 ?
O3 Ba1 O4 91.9(5) 2_655 7_566 ?
O1 Ba1 O4 98.5(5) 4_556 7_566 ?
O3 Ba1 O1 76.3(5) 2_655 . ?
O1 Ba1 O1 147.6(3) 4_556 . ?
O4 Ba1 O1 73.2(5) 7_566 . ?
O3 Ba1 O2 147.4(5) 2_655 8_765 ?
O1 Ba1 O2 76.0(5) 4_556 8_765 ?
O4 Ba1 O2 73.6(5) 7_566 8_765 ?
O1 Ba1 O2 71.6(4) . 8_765 ?
O3 Ba1 O3 76.9(6) 2_655 6_656 ?
O1 Ba1 O3 115.0(5) 4_556 6_656 ?
O4 Ba1 O3 141.9(5) 7_566 6_656 ?
O1 Ba1 O3 68.7(5) . 6_656 ?
O2 Ba1 O3 96.4(5) 8_765 6_656 ?
O3 Ba1 O2 70.7(5) 2_655 5_756 ?
O1 Ba1 O2 71.1(4) 4_556 5_756 ?
O4 Ba1 O2 133.2(5) 7_566 5_756 ?
O1 Ba1 O2 137.2(4) . 5_756 ?
O2 Ba1 O2 139.7(4) 8_765 5_756 ?
O3 Ba1 O2 77.7(5) 6_656 5_756 ?
O3 Ba1 O4 114.4(5) 2_655 6_656 ?
O1 Ba1 O4 70.4(5) 4_556 6_656 ?
O4 Ba1 O4 151.7(3) 7_566 6_656 ?
O1 Ba1 O4 101.8(5) . 6_656 ?
O2 Ba1 O4 78.3(5) 8_765 6_656 ?
O3 Ba1 O4 45.3(5) 6_656 6_656 ?
O2 Ba1 O4 69.3(5) 5_756 6_656 ?
O3 Ba1 C8 97.8(5) 2_655 6_656 ?
O1 Ba1 C8 93.7(5) 4_556 6_656 ?
O4 Ba1 C8 150.5(6) 7_566 6_656 ?
O1 Ba1 C8 82.1(5) . 6_656 ?
O2 Ba1 C8 83.5(5) 8_765 6_656 ?
O3 Ba1 C8 22.6(5) 6_656 6_656 ?
O2 Ba1 C8 76.2(5) 5_756 6_656 ?
O4 Ba1 C8 23.3(5) 6_656 6_656 ?
O3 Ba1 Ba1 111.5(3) 2_655 4_556 ?
O1 Ba1 Ba1 41.4(3) 4_556 4_556 ?
O4 Ba1 Ba1 139.0(4) 7_566 4_556 ?
O1 Ba1 Ba1 143.2(4) . 4_556 ?
O2 Ba1 Ba1 97.8(3) 8_765 4_556 ?
O3 Ba1 Ba1 78.0(3) 6_656 4_556 ?
O2 Ba1 Ba1 42.0(3) 5_756 4_556 ?
O4 Ba1 Ba1 41.6(3) 6_656 4_556 ?
C8 Ba1 Ba1 61.5(4) 6_656 4_556 ?
O3 Ba1 Ba1 106.1(4) 2_655 4_456 ?
O1 Ba1 Ba1 111.7(3) 4_556 4_456 ?
O4 Ba1 Ba1 45.8(4) 7_566 4_456 ?
O1 Ba1 Ba1 40.7(3) . 4_456 ?
O2 Ba1 Ba1 43.3(3) 8_765 4_456 ?
O3 Ba1 Ba1 102.0(3) 6_656 4_456 ?
O2 Ba1 Ba1 176.9(3) 5_756 4_456 ?
O4 Ba1 Ba1 112.7(3) 6_656 4_456 ?
C8 Ba1 Ba1 104.6(4) 6_656 4_456 ?
Ba1 Ba1 Ba1 141.13(8) 4_556 4_456 ?
O3 Ba1 Ba1 39.6(4) 2_655 5_756 ?
O1 Ba1 Ba1 136.4(3) 4_556 5_756 ?
O4 Ba1 Ba1 122.4(4) 7_566 5_756 ?
O1 Ba1 Ba1 67.4(3) . 5_756 ?
O2 Ba1 Ba1 126.7(3) 8_765 5_756 ?
O3 Ba1 Ba1 37.3(3) 6_656 5_756 ?
O2 Ba1 Ba1 69.8(3) 5_756 5_756 ?
O4 Ba1 Ba1 78.3(4) 6_656 5_756 ?
C8 Ba1 Ba1 58.7(4) 6_656 5_756 ?
Ba1 Ba1 Ba1 95.31(5) 4_556 5_756 ?
Ba1 Ba1 Ba1 107.99(6) 4_456 5_756 ?
N2 N1 C5 116(2) . . ?
N1 N2 C12 117(2) . . ?
C1 O1 Ba1 126.3(14) . 4_456 ?
C1 O1 Ba1 129.2(14) . . ?
Ba1 O1 Ba1 97.9(5) 4_456 . ?
C1 O2 Ba1 133.6(15) . 8_755 ?
C1 O2 Ba1 121.5(14) . 5_756 ?
Ba1 O2 Ba1 94.7(4) 8_755 5_756 ?
C8 O3 Ba1 148.9(14) . 2_654 ?
C8 O3 Ba1 97.6(13) . 6_556 ?
Ba1 O3 Ba1 103.1(6) 2_654 6_556 ?
C8 O4 Ba1 142.9(15) . 7_565 ?
C8 O4 Ba1 90.4(14) . 6_556 ?
Ba1 O4 Ba1 92.6(5) 7_565 6_556 ?
O1 C1 O2 124(2) . . ?
O1 C1 C2 119(2) . . ?
O2 C1 C2 116(2) . . ?
C7 C2 C3 119(2) . . ?
C7 C2 C1 120(2) . . ?
C3 C2 C1 121(2) . . ?
C4 C3 C2 121(2) . . ?
C4 C3 H3 119.6 . . ?
C2 C3 H3 119.6 . . ?
C3 C4 C5 120(2) . . ?
C3 C4 H4 120.1 . . ?
C5 C4 H4 120.1 . . ?
C6 C5 N1 116(2) . . ?
C6 C5 C4 119(2) . . ?
N1 C5 C4 124(2) . . ?
C7 C6 C5 121(2) . . ?
C7 C6 H6 119.6 . . ?
C5 C6 H6 119.6 . . ?
C6 C7 C2 120(2) . . ?
C6 C7 H7 119.9 . . ?
C2 C7 H7 119.9 . . ?
O3 C8 O4 123(2) . . ?
O3 C8 C9 119(2) . . ?
O4 C8 C9 118(2) . . ?
O3 C8 Ba1 59.8(12) . 6_556 ?
O4 C8 Ba1 66.3(13) . 6_556 ?
C9 C8 Ba1 154.8(15) . 6_556 ?
C14 C9 C10 118(2) . . ?
C14 C9 C8 123(2) . . ?
C10 C9 C8 119(2) . . ?
C11 C10 C9 119(2) . . ?
C11 C10 H10 120.5 . . ?
C9 C10 H10 120.5 . . ?
C10 C11 C12 123(2) . . ?
C10 C11 H11 118.7 . . ?
C12 C11 H11 118.7 . . ?
C11 C12 N2 117(2) . . ?
C11 C12 C13 119(3) . . ?
N2 C12 C13 124(3) . . ?
C14 C13 C12 118(2) . . ?
C14 C13 H13 120.8 . . ?
C12 C13 H13 120.8 . . ?
C13 C14 C9 123(2) . . ?
C13 C14 H14 118.5 . . ?
C9 C14 H14 118.5 . . ?

loop_
_geom_bond_atom_site_label_1
_geom_bond_atom_site_label_2
_geom_bond_distance
_geom_bond_site_symmetry_2
_geom_bond_publ_flag
Ba1 O3 2.684(16) 2_655 ?
Ba1 O1 2.715(15) 4_556 ?
Ba1 O4 2.745(16) 7_566 ?
Ba1 O1 2.757(15) . ?
Ba1 O2 2.769(15) 8_765 ?
Ba1 O3 2.822(17) 6_656 ?
Ba1 O2 2.843(15) 5_756 ?
Ba1 O4 2.963(18) 6_656 ?
Ba1 C8 3.24(2) 6_656 ?
Ba1 Ba1 4.1281(16) 4_556 ?
Ba1 Ba1 4.1281(15) 4_456 ?
Ba1 Ba1 4.311(3) 5_756 ?
N1 N2 1.24(3) . ?
N1 C5 1.41(3) . ?
N2 C12 1.40(4) . ?
O1 C1 1.27(3) . ?
O1 Ba1 2.715(15) 4_456 ?
O2 C1 1.31(3) . ?
O2 Ba1 2.769(15) 8_755 ?
O2 Ba1 2.843(14) 5_756 ?
O3 C8 1.26(3) . ?
O3 Ba1 2.684(15) 2_654 ?
O3 Ba1 2.822(17) 6_556 ?
O4 C8 1.28(3) . ?
O4 Ba1 2.745(16) 7_565 ?
O4 Ba1 2.963(18) 6_556 ?
C1 C2 1.47(3) . ?
C2 C7 1.41(3) . ?
C2 C3 1.41(3) . ?
C3 C4 1.38(3) . ?
C3 H3 0.9300 . ?
C4 C5 1.42(3) . ?
C4 H4 0.9300 . ?
C5 C6 1.40(4) . ?
C6 C7 1.38(4) . ?
C6 H6 0.9300 . ?
C7 H7 0.9300 . ?
C8 C9 1.50(3) . ?
C8 Ba1 3.24(2) 6_556 ?
C9 C14 1.39(3) . ?
C9 C10 1.43(3) . ?
C10 C11 1.37(4) . ?
C10 H10 0.9300 . ?
C11 C12 1.39(4) . ?
C11 H11 0.9300 . ?
C12 C13 1.43(3) . ?
C13 C14 1.37(4) . ?
C13 H13 0.9300 . ?
C14 H14 0.9300 . ?

loop_
_geom_torsion_atom_site_label_1
_geom_torsion_atom_site_label_2
_geom_torsion_atom_site_label_3
_geom_torsion_atom_site_label_4
_geom_torsion
_geom_torsion_site_symmetry_1
_geom_torsion_site_symmetry_2
_geom_torsion_site_symmetry_3
_geom_torsion_site_symmetry_4
_geom_torsion_publ_flag
C5 N1 N2 C12 -178(2) . . . . ?
O3 Ba1 O1 C1 -71(2) 2_655 . . . ?
O1 Ba1 O1 C1 113(2) 4_556 . . . ?
O4 Ba1 O1 C1 -168(2) 7_566 . . . ?
O2 Ba1 O1 C1 114(2) 8_765 . . . ?
O3 Ba1 O1 C1 9.6(19) 6_656 . . . ?
O2 Ba1 O1 C1 -31(2) 5_756 . . . ?
O4 Ba1 O1 C1 41(2) 6_656 . . . ?
C8 Ba1 O1 C1 29(2) 6_656 . . . ?
Ba1 Ba1 O1 C1 36(2) 4_556 . . . ?
Ba1 Ba1 O1 C1 152(2) 4_456 . . . ?
Ba1 Ba1 O1 C1 -30.7(19) 5_756 . . . ?
O3 Ba1 O1 Ba1 136.3(6) 2_655 . . 4_456 ?
O1 Ba1 O1 Ba1 -39.2(8) 4_556 . . 4_456 ?
O4 Ba1 O1 Ba1 40.0(5) 7_566 . . 4_456 ?
O2 Ba1 O1 Ba1 -37.9(5) 8_765 . . 4_456 ?
O3 Ba1 O1 Ba1 -142.7(7) 6_656 . . 4_456 ?
O2 Ba1 O1 Ba1 176.6(5) 5_756 . . 4_456 ?
O4 Ba1 O1 Ba1 -111.2(5) 6_656 . . 4_456 ?
C8 Ba1 O1 Ba1 -123.7(6) 6_656 . . 4_456 ?
Ba1 Ba1 O1 Ba1 -116.0(4) 4_556 . . 4_456 ?
Ba1 Ba1 O1 Ba1 177.0(6) 5_756 . . 4_456 ?
Ba1 O1 C1 O2 -143.8(18) 4_456 . . . ?
Ba1 O1 C1 O2 71(3) . . . . ?
Ba1 O1 C1 C2 49(3) 4_456 . . . ?
Ba1 O1 C1 C2 -97(2) . . . . ?
Ba1 O2 C1 O1 71(3) 8_755 . . . ?
Ba1 O2 C1 O1 -65(3) 5_756 . . . ?
Ba1 O2 C1 C2 -121(2) 8_755 . . . ?
Ba1 O2 C1 C2 103(2) 5_756 . . . ?
O1 C1 C2 C7 24(3) . . . . ?
O2 C1 C2 C7 -145(2) . . . . ?
O1 C1 C2 C3 -157(2) . . . . ?
O2 C1 C2 C3 35(3) . . . . ?
C7 C2 C3 C4 4(4) . . . . ?
C1 C2 C3 C4 -175(2) . . . . ?
C2 C3 C4 C5 -1(4) . . . . ?
N2 N1 C5 C6 169(3) . . . . ?
N2 N1 C5 C4 -10(4) . . . . ?
C3 C4 C5 C6 -4(4) . . . . ?
C3 C4 C5 N1 176(3) . . . . ?
N1 C5 C6 C7 -175(2) . . . . ?
C4 C5 C6 C7 4(4) . . . . ?
C5 C6 C7 C2 -1(4) . . . . ?
C3 C2 C7 C6 -3(4) . . . . ?
C1 C2 C7 C6 176(2) . . . . ?
Ba1 O3 C8 O4 110(3) 2_654 . . . ?
Ba1 O3 C8 O4 -21(2) 6_556 . . . ?
Ba1 O3 C8 C9 -78(4) 2_654 . . . ?
Ba1 O3 C8 C9 150.9(18) 6_556 . . . ?
Ba1 O3 C8 Ba1 131(3) 2_654 . . 6_556 ?
Ba1 O4 C8 O3 -75(3) 7_565 . . . ?
Ba1 O4 C8 O3 20(2) 6_556 . . . ?
Ba1 O4 C8 C9 113(3) 7_565 . . . ?
Ba1 O4 C8 C9 -152.3(18) 6_556 . . . ?
Ba1 O4 C8 Ba1 -95(2) 7_565 . . 6_556 ?
O3 C8 C9 C14 -172(2) . . . . ?
O4 C8 C9 C14 0(3) . . . . ?
Ba1 C8 C9 C14 -92(4) 6_556 . . . ?
O3 C8 C9 C10 5(3) . . . . ?
O4 C8 C9 C10 178(2) . . . . ?
Ba1 C8 C9 C10 85(4) 6_556 . . . ?
C14 C9 C10 C11 1(3) . . . . ?
C8 C9 C10 C11 -177(2) . . . . ?
C9 C10 C11 C12 0(4) . . . . ?
C10 C11 C12 N2 -179(2) . . . . ?
C10 C11 C12 C13 -2(4) . . . . ?
N1 N2 C12 C11 -169(3) . . . . ?
N1 N2 C12 C13 14(4) . . . . ?
C11 C12 C13 C14 2(4) . . . . ?
N2 C12 C13 C14 179(2) . . . . ?
C12 C13 C14 C9 -1(4) . . . . ?
C10 C9 C14 C13 -1(4) . . . . ?
C8 C9 C14 C13 177(2) . . . . ?
